data_4067694
loop_
_publ_author_name
'Leeland, James W.'
'Slawin, Alexandra M. Z.'
'Love, Jason B.'

_publ_section_title
;
 Mononuclear and Mixed-Metal Dimethyltin Pacman Complexes of a Schiff-Base
 Pyrrole Macrocycle
;
_journal_issue 4
_journal_name_full Organometallics
_journal_page_first 714
_journal_paper_doi 10.1021/om901081h
_journal_volume 29
_journal_year 2010
_chemical_formula_sum 'C60 H78 Fe N8 O3 Sn'
_chemical_formula_weight 1133.84
_chemical_name_systematic
; 
 ? 
;
_space_group_IT_number 57
_symmetry_cell_setting orthorhombic
_symmetry_space_group_name_Hall '-P 2bc 2c'
_symmetry_space_group_name_H-M 'P c m b'
_atom_sites_solution_hydrogens geom
_atom_sites_solution_primary direct
_atom_sites_solution_secondary difmap
_audit_creation_method SHELXL-97
_cell_angle_alpha 90.00
_cell_angle_beta 90.00
_cell_angle_gamma 90.00
_cell_formula_units_Z 4
_cell_length_a 10.3372(9)
_cell_length_b 18.6247(18)
_cell_length_c 31.590(3)
_cell_measurement_reflns_used 9781
_cell_measurement_temperature 150(2)
_cell_measurement_theta_max 30.4
_cell_measurement_theta_min 2.35
_cell_volume 6081.9(10)
_computing_cell_refinement 'SAINT (Siemens, 1995)'
_computing_data_collection 'SMART (Siemens, 1993)'
_computing_data_reduction 'SAINT (Siemens, 1995)'
_computing_molecular_graphics 'ORTEP (Farrugia, 1997)'
_computing_publication_material 'enCIFer (Allen, 2004)'
_computing_structure_refinement 'SHELXL-97 (Sheldrick, 1997)'
_computing_structure_solution 'SHELXS-97 (Sheldrick, 1990)'
_diffrn_ambient_temperature 293(2)
_diffrn_measured_fraction_theta_full 0.998
_diffrn_measured_fraction_theta_max 0.982
_diffrn_measurement_device_type 'Bruker SMART APEX CCD area detector'
_diffrn_measurement_method 'omega scans'
_diffrn_radiation_monochromator graphite
_diffrn_radiation_source 'fine-focus sealed tube'
_diffrn_radiation_type MoK\a
_diffrn_radiation_wavelength 0.71073
_diffrn_reflns_av_R_equivalents 0.0503
_diffrn_reflns_av_sigmaI/netI 0.0319
_diffrn_reflns_limit_h_max 14
_diffrn_reflns_limit_h_min -14
_diffrn_reflns_limit_k_max 26
_diffrn_reflns_limit_k_min -25
_diffrn_reflns_limit_l_max 42
_diffrn_reflns_limit_l_min -44
_diffrn_reflns_number 84150
_diffrn_reflns_theta_full 27.50
_diffrn_reflns_theta_max 30.46
_diffrn_reflns_theta_min 1.69
_exptl_absorpt_coefficient_mu 0.697
_exptl_absorpt_correction_T_max 0.7451
_exptl_absorpt_correction_T_min 0.5692
_exptl_absorpt_correction_type multi-scan
_exptl_absorpt_process_details SADABS
_exptl_crystal_colour red
_exptl_crystal_density_diffrn 1.238
_exptl_crystal_density_method 'not measured'
_exptl_crystal_description block
_exptl_crystal_F_000 2376
_exptl_crystal_size_max 0.37
_exptl_crystal_size_mid 0.32
_exptl_crystal_size_min 0.15
_platon_squeeze_details
;
;
_refine_diff_density_max 1.298
_refine_diff_density_min -1.271
_refine_diff_density_rms 0.096
_refine_ls_extinction_method none
_refine_ls_goodness_of_fit_ref 1.120
_refine_ls_hydrogen_treatment 'riding model'
_refine_ls_matrix_type full
_refine_ls_number_parameters 312
_refine_ls_number_reflns 9349
_refine_ls_number_restraints 0
_refine_ls_restrained_S_all 1.120
_refine_ls_R_factor_all 0.0570
_refine_ls_R_factor_gt 0.0492
_refine_ls_shift/su_max 0.000
_refine_ls_shift/su_mean 0.000
_refine_ls_structure_factor_coef Fsqd
_refine_ls_weighting_details 'calc w=1/[\s^2^(Fo^2^)+(0.0513P)^2^+7.8450P] where P=(Fo^2^+2Fc^2^)/3'
_refine_ls_weighting_scheme calc
_refine_ls_wR_factor_gt 0.1162
_refine_ls_wR_factor_ref 0.1212
_reflns_number_gt 8450
_reflns_number_total 9349
_reflns_threshold_expression >2sigma(I)
_cod_data_source_file om901081h_si_002.cif
_cod_data_source_block shelxl
_cod_original_sg_symbol_H-M Pcmb
_cod_database_code 4067694

loop_
_symmetry_equiv_pos_as_xyz
'x, y, z'
'-x, -y+1/2, z+1/2'
'x, -y, -z+1/2'
'-x, y+1/2, -z'
'-x, -y, -z'
'x, y-1/2, -z-1/2'
'-x, y, z-1/2'
'x, -y-1/2, z'

loop_
_atom_site_label
_atom_site_type_symbol
_atom_site_fract_x
_atom_site_fract_y
_atom_site_fract_z
_atom_site_U_iso_or_equiv
_atom_site_adp_type
_atom_site_occupancy
_atom_site_symmetry_multiplicity
_atom_site_calc_flag
_atom_site_refinement_flags
Sn1 Sn 0.30429(2) 0.2500 0.031758(7) 0.01798(7) Uani 1 2 d S
Fe1 Fe 0.38069(4) 0.2500 -0.107933(14) 0.01857(10) Uani 1 2 d S
O1 O 0.5189(3) 0.2500 -0.15734(8) 0.0343(6) Uani 1 2 d S
N1 N 0.19892(18) 0.32601(11) 0.06926(6) 0.0220(4) Uani 1 1 d .
N2 N 0.38423(18) 0.37462(10) 0.01264(6) 0.0194(4) Uani 1 1 d .
N3 N 0.43545(17) 0.34854(10) -0.07594(6) 0.0190(4) Uani 1 1 d .
N4 N 0.24602(18) 0.32102(10) -0.13152(6) 0.0213(4) Uani 1 1 d .
C100 C 0.1940(3) 0.2500 -0.02455(11) 0.0233(6) Uani 1 2 d S
H10A H 0.1036 0.2500 -0.0176 0.035 Uiso 1 2 calc SR
H10B H 0.2142 0.2079 -0.0408 0.035 Uiso 0.50 1 calc PR
H10C H 0.2142 0.2921 -0.0408 0.035 Uiso 0.50 1 calc PR
C1 C -0.1110(4) 0.2500 0.04932(17) 0.0465(11) Uani 1 2 d S
H1A H -0.2008 0.2500 0.0415 0.070 Uiso 1 2 calc SR
H1B H -0.0699 0.2079 0.0381 0.070 Uiso 0.50 1 calc PR
H1C H -0.0699 0.2921 0.0381 0.070 Uiso 0.50 1 calc PR
C2 C -0.0991(4) 0.2500 0.09735(16) 0.0423(10) Uani 1 2 d S
H2A H -0.1431 0.2080 0.1084 0.051 Uiso 0.50 1 calc PR
H2B H -0.1431 0.2920 0.1084 0.051 Uiso 0.50 1 calc PR
C3 C 0.0434(3) 0.2500 0.11398(11) 0.0269(7) Uani 1 2 d S
C4 C 0.0410(5) 0.2500 0.16286(13) 0.0428(10) Uani 1 2 d S
H4A H -0.0062 0.2920 0.1724 0.051 Uiso 0.50 1 calc PR
H4B H -0.0062 0.2080 0.1724 0.051 Uiso 0.50 1 calc PR
C5 C 0.1713(6) 0.2500 0.18345(15) 0.0590(15) Uani 1 2 d S
H5A H 0.1612 0.2500 0.2137 0.088 Uiso 1 2 calc SR
H5B H 0.2182 0.2921 0.1750 0.088 Uiso 0.50 1 calc PR
H5C H 0.2182 0.2079 0.1750 0.088 Uiso 0.50 1 calc PR
C6 C 0.1068(2) 0.31946(13) 0.09963(7) 0.0233(4) Uani 1 1 d .
C7 C 0.0789(2) 0.38770(14) 0.11583(8) 0.0285(5) Uani 1 1 d .
H7 H 0.0182 0.3982 0.1367 0.034 Uiso 1 1 calc R
C8 C 0.1575(3) 0.43690(14) 0.09533(8) 0.0279(5) Uani 1 1 d .
H8 H 0.1604 0.4862 0.1000 0.033 Uiso 1 1 calc R
C9 C 0.2315(2) 0.39830(12) 0.06629(7) 0.0232(4) Uani 1 1 d .
C10 C 0.3337(2) 0.41991(13) 0.03910(7) 0.0222(4) Uani 1 1 d .
H10 H 0.3646 0.4668 0.0403 0.027 Uiso 1 1 calc R
C11 C 0.5079(2) 0.38716(11) -0.00506(7) 0.0191(4) Uani 1 1 d .
C12 C 0.6096(2) 0.41118(12) 0.02042(7) 0.0210(4) Uani 1 1 d .
H12 H 0.5916 0.4258 0.0479 0.025 Uiso 1 1 calc R
C13 C 0.7364(2) 0.41405(12) 0.00616(8) 0.0225(4) Uani 1 1 d .
C14 C 0.8404(3) 0.44405(15) 0.03466(9) 0.0320(6) Uani 1 1 d .
H14A H 0.8550 0.4936 0.0278 0.048 Uiso 1 1 calc R
H14B H 0.9190 0.4175 0.0307 0.048 Uiso 1 1 calc R
H14C H 0.8134 0.4401 0.0636 0.048 Uiso 1 1 calc R
C15 C 0.7654(2) 0.38906(13) -0.03458(8) 0.0240(5) Uani 1 1 d .
C16 C 0.9025(2) 0.38623(17) -0.05023(10) 0.0352(6) Uani 1 1 d .
H16A H 0.9030 0.3747 -0.0799 0.053 Uiso 1 1 calc R
H16B H 0.9493 0.3501 -0.0349 0.053 Uiso 1 1 calc R
H16C H 0.9429 0.4321 -0.0460 0.053 Uiso 1 1 calc R
C17 C 0.6635(2) 0.36628(12) -0.06029(7) 0.0219(4) Uani 1 1 d .
H17 H 0.6821 0.3501 -0.0875 0.026 Uiso 1 1 calc R
C18 C 0.5355(2) 0.36681(12) -0.04688(7) 0.0191(4) Uani 1 1 d .
C19 C 0.3533(2) 0.40010(12) -0.08507(7) 0.0219(4) Uani 1 1 d .
H19 H 0.3620 0.4447 -0.0721 0.026 Uiso 1 1 calc R
C20 C 0.2523(2) 0.38873(12) -0.11420(7) 0.0228(4) Uani 1 1 d .
C21 C 0.1468(3) 0.42954(14) -0.12825(9) 0.0301(5) Uani 1 1 d .
H21 H 0.1286 0.4770 -0.1214 0.036 Uiso 1 1 calc R
C22 C 0.0751(2) 0.38490(14) -0.15445(8) 0.0291(5) Uani 1 1 d .
H22 H -0.0003 0.3971 -0.1688 0.035 Uiso 1 1 calc R
C23 C 0.1376(2) 0.31764(13) -0.15521(7) 0.0215(4) Uani 1 1 d .
C24 C 0.1009(3) 0.2500 -0.17918(10) 0.0218(6) Uani 1 2 d S
C25 C -0.1291(4) 0.2500 -0.14741(13) 0.0365(9) Uani 1 2 d S
H25A H -0.2190 0.2500 -0.1551 0.055 Uiso 1 2 calc SR
H25B H -0.1102 0.2921 -0.1310 0.055 Uiso 0.50 1 calc PR
H25C H -0.1102 0.2079 -0.1310 0.055 Uiso 0.50 1 calc PR
C26 C -0.0464(3) 0.2500 -0.18751(12) 0.0280(7) Uani 1 2 d S
H26A H -0.0681 0.2920 -0.2042 0.034 Uiso 0.50 1 calc PR
H26B H -0.0681 0.2080 -0.2042 0.034 Uiso 0.50 1 calc PR
C27 C 0.1760(4) 0.2500 -0.22223(11) 0.0306(8) Uani 1 2 d S
C28 C 0.1674(6) 0.1823(4) -0.24848(17) 0.0407(13) Uani 0.50 1 d P
H28A H 0.1739 0.1411 -0.2303 0.061 Uiso 0.50 1 calc PR
H28B H 0.2368 0.1815 -0.2687 0.061 Uiso 0.50 1 calc PR
H28C H 0.0861 0.1812 -0.2631 0.061 Uiso 0.50 1 calc PR
C29 C 0.5384(3) 0.3136(2) -0.18306(11) 0.0528(9) Uani 1 1 d .
H29A H 0.6049 0.3440 -0.1708 0.063 Uiso 1 1 calc R
H29B H 0.4589 0.3410 -0.1852 0.063 Uiso 1 1 calc R
C200 C 0.4875(3) 0.2500 0.06244(12) 0.0274(7) Uani 1 2 d S
H20A H 0.4751 0.2500 0.0926 0.041 Uiso 1 2 calc SR
H20B H 0.5350 0.2921 0.0543 0.041 Uiso 0.50 1 calc PR
H20C H 0.5350 0.2079 0.0543 0.041 Uiso 0.50 1 calc PR
C30 C 0.5788(6) 0.2872(3) -0.22515(14) 0.111(2) Uani 1 1 d .
H30A H 0.5198 0.3049 -0.2466 0.133 Uiso 1 1 calc R
H30B H 0.6648 0.3049 -0.2317 0.133 Uiso 1 1 calc R

loop_
_atom_site_aniso_label
_atom_site_aniso_U_11
_atom_site_aniso_U_22
_atom_site_aniso_U_33
_atom_site_aniso_U_23
_atom_site_aniso_U_13
_atom_site_aniso_U_12
Sn1 0.01694(11) 0.01698(11) 0.02000(11) 0.000 0.00134(7) 0.000
Fe1 0.0168(2) 0.0182(2) 0.0208(2) 0.000 -0.00432(16) 0.000
O1 0.0312(14) 0.0441(16) 0.0275(13) 0.000 0.0052(11) 0.000
N1 0.0205(9) 0.0214(9) 0.0241(9) -0.0019(7) 0.0032(7) -0.0006(7)
N2 0.0197(9) 0.0166(8) 0.0221(9) -0.0019(7) -0.0013(7) -0.0014(7)
N3 0.0176(8) 0.0188(9) 0.0205(8) 0.0002(7) -0.0022(7) -0.0020(7)
N4 0.0190(9) 0.0214(9) 0.0236(9) -0.0004(7) -0.0058(7) -0.0004(7)
C100 0.0216(15) 0.0214(15) 0.0268(16) 0.000 -0.0016(12) 0.000
C1 0.034(2) 0.036(2) 0.070(3) 0.000 -0.019(2) 0.000
C2 0.0197(17) 0.035(2) 0.072(3) 0.000 0.0073(18) 0.000
C3 0.0233(16) 0.0288(17) 0.0285(17) 0.000 0.0079(13) 0.000
C4 0.063(3) 0.038(2) 0.0275(19) 0.000 0.0214(19) 0.000
C5 0.096(4) 0.053(3) 0.028(2) 0.000 -0.015(2) 0.000
C6 0.0210(11) 0.0259(11) 0.0230(10) -0.0021(9) 0.0023(8) 0.0026(8)
C7 0.0274(12) 0.0294(13) 0.0288(12) -0.0056(10) 0.0058(9) 0.0052(10)
C8 0.0313(12) 0.0214(11) 0.0309(12) -0.0048(9) 0.0017(10) 0.0039(9)
C9 0.0259(11) 0.0193(10) 0.0244(11) -0.0014(8) 0.0012(9) 0.0008(9)
C10 0.0242(11) 0.0177(10) 0.0246(11) -0.0009(8) -0.0020(8) 0.0006(8)
C11 0.0208(10) 0.0139(9) 0.0226(10) 0.0010(8) -0.0004(8) -0.0011(8)
C12 0.0260(11) 0.0176(10) 0.0195(10) 0.0000(8) -0.0037(8) -0.0008(8)
C13 0.0224(10) 0.0168(10) 0.0284(11) 0.0004(8) -0.0081(9) -0.0014(8)
C14 0.0252(12) 0.0309(13) 0.0400(14) -0.0070(11) -0.0098(10) -0.0041(10)
C15 0.0193(10) 0.0217(11) 0.0310(12) 0.0010(9) -0.0026(9) -0.0003(8)
C16 0.0191(11) 0.0423(16) 0.0441(15) -0.0036(12) 0.0001(10) -0.0003(10)
C17 0.0208(10) 0.0191(10) 0.0256(11) -0.0012(8) -0.0007(8) -0.0006(8)
C18 0.0205(10) 0.0146(9) 0.0223(10) 0.0006(8) -0.0045(8) -0.0010(7)
C19 0.0263(11) 0.0157(10) 0.0237(10) 0.0003(8) -0.0032(9) -0.0011(8)
C20 0.0234(11) 0.0181(10) 0.0269(11) 0.0014(8) -0.0042(9) 0.0009(8)
C21 0.0300(12) 0.0200(11) 0.0402(14) 0.0016(10) -0.0089(11) 0.0031(9)
C22 0.0257(12) 0.0257(12) 0.0358(13) 0.0056(10) -0.0102(10) 0.0042(9)
C23 0.0200(10) 0.0254(11) 0.0190(10) 0.0040(8) -0.0040(8) -0.0002(8)
C24 0.0211(15) 0.0273(16) 0.0171(14) 0.000 -0.0075(11) 0.000
C25 0.0217(17) 0.045(2) 0.042(2) 0.000 -0.0013(15) 0.000
C26 0.0197(15) 0.0325(18) 0.0319(18) 0.000 -0.0080(13) 0.000
C27 0.0301(18) 0.040(2) 0.0215(16) 0.000 -0.0025(13) 0.000
C28 0.052(3) 0.050(4) 0.020(2) 0.000(2) -0.003(2) 0.001(3)
C29 0.0416(17) 0.075(2) 0.0421(17) 0.0270(17) 0.0055(14) -0.0017(17)
C200 0.0239(16) 0.0263(17) 0.0319(17) 0.000 -0.0043(13) 0.000
C30 0.121(4) 0.167(6) 0.044(2) 0.028(3) 0.024(3) -0.006(4)

loop_
_atom_type_symbol
_atom_type_description
_atom_type_scat_dispersion_real
_atom_type_scat_dispersion_imag
_atom_type_scat_source
C C 0.0033 0.0016 'International Tables Vol C Tables 4.2.6.8 and 6.1.1.4'
H H 0.0000 0.0000 'International Tables Vol C Tables 4.2.6.8 and 6.1.1.4'
Fe Fe 0.3463 0.8444 'International Tables Vol C Tables 4.2.6.8 and 6.1.1.4'
N N 0.0061 0.0033 'International Tables Vol C Tables 4.2.6.8 and 6.1.1.4'
O O 0.0106 0.0060 'International Tables Vol C Tables 4.2.6.8 and 6.1.1.4'
Sn Sn -0.6537 1.4246 'International Tables Vol C Tables 4.2.6.8 and 6.1.1.4'

loop_
_geom_angle_atom_site_label_1
_geom_angle_atom_site_label_2
_geom_angle_atom_site_label_3
_geom_angle
_geom_angle_site_symmetry_1
_geom_angle_site_symmetry_3
C100 Sn1 C200 149.76(14) . .
C100 Sn1 N1 101.02(9) . .
C200 Sn1 N1 101.57(9) . .
C100 Sn1 N1 101.02(9) . 8_565
C200 Sn1 N1 101.57(9) . 8_565
N1 Sn1 N1 82.68(11) . 8_565
C100 Sn1 N2 88.59(6) . .
C200 Sn1 N2 79.54(6) . .
N1 Sn1 N2 72.11(7) . .
N1 Sn1 N2 154.35(7) 8_565 .
C100 Sn1 N2 88.59(6) . 8_565
C200 Sn1 N2 79.54(6) . 8_565
N1 Sn1 N2 154.35(7) . 8_565
N1 Sn1 N2 72.11(7) 8_565 8_565
N2 Sn1 N2 132.41(9) . 8_565
N4 Fe1 N4 79.91(11) 8_565 .
N4 Fe1 O1 100.93(8) 8_565 .
N4 Fe1 O1 100.93(8) . .
N4 Fe1 N3 78.56(7) 8_565 8_565
N4 Fe1 N3 152.59(8) . 8_565
O1 Fe1 N3 99.63(6) . 8_565
N4 Fe1 N3 152.59(8) 8_565 .
N4 Fe1 N3 78.56(7) . .
O1 Fe1 N3 99.63(6) . .
N3 Fe1 N3 115.49(10) 8_565 .
C29 O1 C29 109.5(4) 8_565 .
C29 O1 Fe1 120.46(18) 8_565 .
C29 O1 Fe1 120.46(18) . .
C6 N1 C9 107.7(2) . .
C6 N1 Sn1 133.46(17) . .
C9 N1 Sn1 118.61(15) . .
C10 N2 C11 120.73(19) . .
C10 N2 Sn1 108.09(15) . .
C11 N2 Sn1 122.65(14) . .
C19 N3 C18 115.86(19) . .
C19 N3 Fe1 110.33(14) . .
C18 N3 Fe1 133.76(15) . .
C23 N4 C20 107.63(19) . .
C23 N4 Fe1 137.07(16) . .
C20 N4 Fe1 114.36(14) . .
Sn1 C100 H10A 109.5 . .
Sn1 C100 H10B 109.5 . .
H10A C100 H10B 109.5 . .
Sn1 C100 H10C 109.5 . .
H10A C100 H10C 109.5 . .
H10B C100 H10C 109.5 . .
C2 C1 H1A 109.5 . .
C2 C1 H1B 109.5 . .
H1A C1 H1B 109.5 . .
C2 C1 H1C 109.5 . .
H1A C1 H1C 109.5 . .
H1B C1 H1C 109.5 . .
C1 C2 C3 114.3(3) . .
C1 C2 H2A 108.7 . .
C3 C2 H2A 108.7 . .
C1 C2 H2B 108.7 . .
C3 C2 H2B 108.7 . .
H2A C2 H2B 107.6 . .
C6 C3 C6 116.7(3) . 8_565
C6 C3 C4 107.8(2) . .
C6 C3 C4 107.8(2) 8_565 .
C6 C3 C2 107.8(2) . .
C6 C3 C2 107.8(2) 8_565 .
C4 C3 C2 108.7(3) . .
C5 C4 C3 114.8(4) . .
C5 C4 H4A 108.6 . .
C3 C4 H4A 108.6 . .
C5 C4 H4B 108.6 . .
C3 C4 H4B 108.6 . .
H4A C4 H4B 107.5 . .
C4 C5 H5A 109.5 . .
C4 C5 H5B 109.5 . .
H5A C5 H5B 109.5 . .
C4 C5 H5C 109.5 . .
H5A C5 H5C 109.5 . .
H5B C5 H5C 109.5 . .
N1 C6 C7 108.7(2) . .
N1 C6 C3 126.2(2) . .
C7 C6 C3 125.1(2) . .
C8 C7 C6 108.0(2) . .
C8 C7 H7 126.0 . .
C6 C7 H7 126.0 . .
C7 C8 C9 106.8(2) . .
C7 C8 H8 126.6 . .
C9 C8 H8 126.6 . .
N1 C9 C8 108.8(2) . .
N1 C9 C10 119.7(2) . .
C8 C9 C10 131.3(2) . .
N2 C10 C9 120.3(2) . .
N2 C10 H10 119.8 . .
C9 C10 H10 119.8 . .
C12 C11 C18 118.4(2) . .
C12 C11 N2 120.3(2) . .
C18 C11 N2 120.73(19) . .
C13 C12 C11 122.4(2) . .
C13 C12 H12 118.8 . .
C11 C12 H12 118.8 . .
C12 C13 C15 119.2(2) . .
C12 C13 C14 119.6(2) . .
C15 C13 C14 121.2(2) . .
C13 C14 H14A 109.5 . .
C13 C14 H14B 109.5 . .
H14A C14 H14B 109.5 . .
C13 C14 H14C 109.5 . .
H14A C14 H14C 109.5 . .
H14B C14 H14C 109.5 . .
C17 C15 C13 118.3(2) . .
C17 C15 C16 120.7(2) . .
C13 C15 C16 121.1(2) . .
C15 C16 H16A 109.5 . .
C15 C16 H16B 109.5 . .
H16A C16 H16B 109.5 . .
C15 C16 H16C 109.5 . .
H16A C16 H16C 109.5 . .
H16B C16 H16C 109.5 . .
C18 C17 C15 122.6(2) . .
C18 C17 H17 118.7 . .
C15 C17 H17 118.7 . .
C17 C18 C11 118.8(2) . .
C17 C18 N3 119.6(2) . .
C11 C18 N3 121.6(2) . .
N3 C19 C20 120.8(2) . .
N3 C19 H19 119.6 . .
C20 C19 H19 119.6 . .
N4 C20 C21 109.5(2) . .
N4 C20 C19 115.7(2) . .
C21 C20 C19 134.6(2) . .
C22 C21 C20 106.3(2) . .
C22 C21 H21 126.9 . .
C20 C21 H21 126.9 . .
C21 C22 C23 107.3(2) . .
C21 C22 H22 126.3 . .
C23 C22 H22 126.3 . .
N4 C23 C22 109.3(2) . .
N4 C23 C24 121.5(2) . .
C22 C23 C24 129.2(2) . .
C23 C24 C23 112.2(2) . 8_565
C23 C24 C26 109.33(18) . .
C23 C24 C26 109.33(18) 8_565 .
C23 C24 C27 108.03(18) . .
C23 C24 C27 108.03(18) 8_565 .
C26 C24 C27 109.9(3) . .
C26 C25 H25A 109.5 . .
C26 C25 H25B 109.5 . .
H25A C25 H25B 109.5 . .
C26 C25 H25C 109.5 . .
H25A C25 H25C 109.5 . .
H25B C25 H25C 109.5 . .
C25 C26 C24 114.2(3) . .
C25 C26 H26A 108.7 . .
C24 C26 H26A 108.7 . .
C25 C26 H26B 108.7 . .
C24 C26 H26B 108.7 . .
H26A C26 H26B 107.6 . .
C28 C27 C28 113.1(5) . 8_565
C28 C27 C24 116.6(3) . .
C28 C27 C24 116.6(3) 8_565 .
C27 C28 H28A 109.5 . .
C27 C28 H28B 109.5 . .
H28A C28 H28B 109.5 . .
C27 C28 H28C 109.5 . .
H28A C28 H28C 109.5 . .
H28B C28 H28C 109.5 . .
O1 C29 C30 105.8(4) . .
O1 C29 H29A 110.6 . .
C30 C29 H29A 110.6 . .
O1 C29 H29B 110.6 . .
C30 C29 H29B 110.6 . .
H29A C29 H29B 108.7 . .
Sn1 C200 H20A 109.5 . .
Sn1 C200 H20B 109.5 . .
H20A C200 H20B 109.5 . .
Sn1 C200 H20C 109.5 . .
H20A C200 H20C 109.5 . .
H20B C200 H20C 109.5 . .
C30 C30 C29 109.4(3) 8_565 .
C30 C30 H30A 109.8 8_565 .
C29 C30 H30A 109.8 . .
C30 C30 H30B 109.8 8_565 .
C29 C30 H30B 109.8 . .
H30A C30 H30B 108.2 . .

loop_
_geom_bond_atom_site_label_1
_geom_bond_atom_site_label_2
_geom_bond_distance
_geom_bond_site_symmetry_2
Sn1 C100 2.113(3) .
Sn1 C200 2.127(3) .
Sn1 N1 2.1433(19) .
Sn1 N1 2.1434(19) 8_565
Sn1 N2 2.5367(19) .
Sn1 N2 2.5367(19) 8_565
Fe1 N4 2.0599(19) 8_565
Fe1 N4 2.0599(19) .
Fe1 O1 2.116(3) .
Fe1 N3 2.1703(19) 8_565
Fe1 N3 2.1703(19) .
O1 C29 1.450(4) 8_565
O1 C29 1.450(4) .
N1 C6 1.357(3) .
N1 C9 1.391(3) .
N2 C10 1.297(3) .
N2 C11 1.415(3) .
N3 C19 1.314(3) .
N3 C18 1.424(3) .
N4 C23 1.349(3) .
N4 C20 1.376(3) .
C100 H10A 0.9600 .
C100 H10B 0.9600 .
C100 H10C 0.9600 .
C1 C2 1.522(7) .
C1 H1A 0.9600 .
C1 H1B 0.9600 .
C1 H1C 0.9600 .
C2 C3 1.564(5) .
C2 H2A 0.9700 .
C2 H2B 0.9700 .
C3 C6 1.519(3) .
C3 C6 1.519(3) 8_565
C3 C4 1.544(5) .
C4 C5 1.497(8) .
C4 H4A 0.9700 .
C4 H4B 0.9700 .
C5 H5A 0.9600 .
C5 H5B 0.9600 .
C5 H5C 0.9600 .
C6 C7 1.400(3) .
C7 C8 1.386(4) .
C7 H7 0.9300 .
C8 C9 1.394(3) .
C8 H8 0.9300 .
C9 C10 1.420(3) .
C10 H10 0.9300 .
C11 C12 1.397(3) .
C11 C18 1.404(3) .
C12 C13 1.387(3) .
C12 H12 0.9300 .
C13 C15 1.401(3) .
C13 C14 1.510(3) .
C14 H14A 0.9600 .
C14 H14B 0.9600 .
C14 H14C 0.9600 .
C15 C17 1.396(3) .
C15 C16 1.502(3) .
C16 H16A 0.9600 .
C16 H16B 0.9600 .
C16 H16C 0.9600 .
C17 C18 1.390(3) .
C17 H17 0.9300 .
C19 C20 1.407(3) .
C19 H19 0.9300 .
C20 C21 1.402(3) .
C21 C22 1.388(4) .
C21 H21 0.9300 .
C22 C23 1.410(3) .
C22 H22 0.9300 .
C23 C24 1.518(3) .
C24 C23 1.518(3) 8_565
C24 C26 1.545(4) .
C24 C27 1.566(5) .
C25 C26 1.529(5) .
C25 H25A 0.9600 .
C25 H25B 0.9600 .
C25 H25C 0.9600 .
C26 H26A 0.9700 .
C26 H26B 0.9700 .
C27 C28 1.512(6) .
C27 C28 1.512(6) 8_565
C28 H28A 0.9600 .
C28 H28B 0.9600 .
C28 H28C 0.9600 .
C29 C30 1.478(6) .
C29 H29A 0.9700 .
C29 H29B 0.9700 .
C200 H20A 0.9600 .
C200 H20B 0.9600 .
C200 H20C 0.9600 .
C30 C30 1.387(13) 8_565
C30 H30A 0.9700 .
C30 H30B 0.9700 .

loop_
_platon_squeeze_void_nr
_platon_squeeze_void_average_x
_platon_squeeze_void_average_y
_platon_squeeze_void_average_z
_platon_squeeze_void_volume
_platon_squeeze_void_count_electrons
1 -0.234 0.090 0.250 869.7 159.9
2 -0.008 0.070 0.750 869.7 161.1
